data_7021385
loop_
_publ_author_name
'Serrano-Ruiz, Manuel'
'Lorenzo-Luis, Pablo'
'Romerosa, Antonio'
'Mena-Cruz, Adrian'

_publ_section_title
;
 Catalytic isomerization of allylic alcohols in water by [RuClCp(PTA)2],
 [RuClCp(HPTA)2]Cl2&#x00B7;2H2O, [RuCp(DMSO-\kS)(PTA)2]Cl,
 [RuCp(DMSO-\kS)(PTA)2](OSO2CF3) and
 [RuCp(DMSO-\kS)(HPTA)2]Cl3&#x00B7;2H2O.
;
_journal_issue 21
_journal_name_full 'Dalton transactions (Cambridge, England : 2003)'
_journal_page_first 7622
_journal_page_last 7630
_journal_paper_doi 10.1039/c3dt32998d
_journal_volume 42
_journal_year 2013
_chemical_formula_sum 'C17 H35 Cl3 N6 O2 P2 Ru'
_chemical_formula_weight 624.87
_chemical_name_systematic
;
?
;
_space_group_IT_number 2
_symmetry_cell_setting triclinic
_symmetry_space_group_name_Hall '-P 1'
_symmetry_space_group_name_H-M 'P -1'
_atom_sites_solution_hydrogens geom
_atom_sites_solution_primary direct
_atom_sites_solution_secondary difmap
_audit_creation_method SHELXL-97
_cell_angle_alpha 81.471(4)
_cell_angle_beta 80.635(3)
_cell_angle_gamma 87.202(3)
_cell_formula_units_Z 2
_cell_length_a 9.2375(15)
_cell_length_b 9.2500(15)
_cell_length_c 15.217(3)
_cell_measurement_reflns_used 1551
_cell_measurement_temperature 193(2)
_cell_measurement_theta_max 46.628
_cell_measurement_theta_min 4.878
_cell_volume 1268.3(4)
_computing_cell_refinement 'Bruker APEX'
_computing_data_collection 'Bruker APEX'
_computing_data_reduction 'Bruker SHELXTL'
_computing_molecular_graphics 'Bruker SHELXTL'
_computing_publication_material 'Bruker SHELXTL'
_computing_structure_refinement 'SHELXL-97 (Sheldrick, 1997)'
_computing_structure_solution 'SHELXS-97 (Sheldrick, 1990)'
_diffrn_ambient_temperature 193(2)
_diffrn_measured_fraction_theta_full 0.983
_diffrn_measured_fraction_theta_max 0.983
_diffrn_measurement_device_type 'CCD area detector'
_diffrn_measurement_method 'phi and omega scans'
_diffrn_radiation_monochromator graphite
_diffrn_radiation_source 'fine-focus sealed tube'
_diffrn_radiation_type MoK\a
_diffrn_radiation_wavelength 0.71069
_diffrn_reflns_av_R_equivalents 0.0385
_diffrn_reflns_av_sigmaI/netI 0.0851
_diffrn_reflns_limit_h_max 10
_diffrn_reflns_limit_h_min -8
_diffrn_reflns_limit_k_max 10
_diffrn_reflns_limit_k_min -11
_diffrn_reflns_limit_l_max 17
_diffrn_reflns_limit_l_min -18
_diffrn_reflns_number 6927
_diffrn_reflns_theta_full 25.05
_diffrn_reflns_theta_max 25.05
_diffrn_reflns_theta_min 1.37
_exptl_absorpt_coefficient_mu 1.087
_exptl_absorpt_correction_T_max 0.968
_exptl_absorpt_correction_T_min 0.828
_exptl_absorpt_correction_type psi-scan
_exptl_crystal_colour yellow
_exptl_crystal_density_diffrn 1.626
_exptl_crystal_density_method 'not measured'
_exptl_crystal_description prismatic
_exptl_crystal_F_000 632
_exptl_crystal_size_max 0.221
_exptl_crystal_size_mid 0.145
_exptl_crystal_size_min 0.030
_refine_diff_density_max 1.376
_refine_diff_density_min -0.706
_refine_diff_density_rms 0.218
_refine_ls_extinction_method none
_refine_ls_goodness_of_fit_ref 1.097
_refine_ls_hydrogen_treatment constr
_refine_ls_matrix_type full
_refine_ls_number_parameters 308
_refine_ls_number_reflns 4411
_refine_ls_number_restraints 0
_refine_ls_restrained_S_all 1.097
_refine_ls_R_factor_all 0.0777
_refine_ls_R_factor_gt 0.0626
_refine_ls_shift/su_max 0.000
_refine_ls_shift/su_mean 0.000
_refine_ls_structure_factor_coef Fsqd
_refine_ls_weighting_details 'calc w=1/[\s^2^(Fo^2^)+(0.1022P)^2^+1.9867P] where P=(Fo^2^+2Fc^2^)/3'
_refine_ls_weighting_scheme calc
_refine_ls_wR_factor_gt 0.1669
_refine_ls_wR_factor_ref 0.1841
_reflns_number_gt 3672
_reflns_number_total 4411
_reflns_threshold_expression >2sigma(I)
_cod_data_source_file c3dt32998d.txt
_cod_data_source_block c:\sir97\manuel\ms515w3\ms515s
_cod_depositor_comments
;
The following automatic conversions were performed:

'_symmetry_cell_setting' value 'Triclinic' changed to 'triclinic'
according to /home/saulius/struct/CIF-dictionaries/cif_core.dic
dictionary named 'cif_core.dic' version 2.4.2 from 2011-04-26.

Automatic conversion script
Id: cif_fix_values 1891 2012-01-12 08:04:46Z andrius 
;
_cod_original_cell_volume 1268.4(4)
_cod_original_sg_symbol_H-M P-1
_cod_database_code 7021385

loop_
_symmetry_equiv_pos_as_xyz
'x, y, z'
'-x, -y, -z'

loop_
_atom_site_label
_atom_site_type_symbol
_atom_site_fract_x
_atom_site_fract_y
_atom_site_fract_z
_atom_site_U_iso_or_equiv
_atom_site_adp_type
_atom_site_occupancy
_atom_site_symmetry_multiplicity
_atom_site_calc_flag
_atom_site_refinement_flags
_atom_site_disorder_assembly
_atom_site_disorder_group
Ru1 Ru 1.01160(6) 0.10319(6) 0.77022(3) 0.0135(2) Uani 1 1 d . . .
P1 P 1.0577(2) 0.33829(19) 0.71321(11) 0.0149(4) Uani 1 1 d . . .
P2 P 0.8054(2) 0.09108(19) 0.71083(12) 0.0155(4) Uani 1 1 d . . .
Cl1 Cl 1.14980(19) 0.03060(19) 0.63042(11) 0.0198(4) Uani 1 1 d . . .
Cl2 Cl 0.6105(2) 0.5816(2) 0.62963(16) 0.0373(5) Uani 1 1 d . . .
Cl3 Cl 0.4235(8) 0.6497(7) 0.8431(5) 0.041(2) Uani 0.344(6) 1 d P A 1
Cl4 Cl 0.5100(11) 0.6041(11) 0.7725(7) 0.026(2) Uani 0.185(3) 1 d P A 1
Cl5 Cl 0.1164(12) 0.5003(10) 0.9847(6) 0.044(2) Uani 0.329(6) 1 d P . 2
Cl6 Cl 0.205(4) 0.455(3) 0.9782(17) 0.072(8) Uani 0.141(3) 1 d P A 2
N11 N 1.1256(6) 0.5615(6) 0.5714(4) 0.0166(13) Uani 1 1 d . . .
N12 N 1.2648(7) 0.5579(6) 0.6982(4) 0.0226(14) Uani 1 1 d . . .
H12 H 1.3543 0.5831 0.7115 0.027 Uiso 1 1 calc R . .
N13 N 1.0017(6) 0.6353(6) 0.7141(4) 0.0170(13) Uani 1 1 d . . .
N21 N 0.6503(7) 0.0988(7) 0.5673(4) 0.0197(13) Uani 1 1 d . . .
N22 N 0.5072(6) 0.1431(7) 0.7115(4) 0.0210(14) Uani 1 1 d . . .
N23 N 0.5956(7) -0.1071(7) 0.6906(4) 0.0234(14) Uani 1 1 d . . .
H23 H 0.5660 -0.2036 0.7012 0.028 Uiso 1 1 calc R . .
C11 C 1.2326(8) 0.3998(7) 0.7368(5) 0.0185(15) Uani 1 1 d . . .
H11A H 1.2300 0.3878 0.8028 0.022 Uiso 1 1 calc R . .
H11B H 1.3135 0.3365 0.7117 0.022 Uiso 1 1 calc R . .
C12 C 0.9420(8) 0.4907(8) 0.7539(5) 0.0201(16) Uani 1 1 d . . .
H12A H 0.8422 0.4845 0.7391 0.024 Uiso 1 1 calc R . .
H12B H 0.9336 0.4808 0.8202 0.024 Uiso 1 1 calc R . .
C13 C 1.0833(8) 0.4071(7) 0.5918(4) 0.0187(15) Uani 1 1 d . . .
H13A H 1.1603 0.3466 0.5601 0.022 Uiso 1 1 calc R . .
H13B H 0.9909 0.3964 0.5687 0.022 Uiso 1 1 calc R . .
C14 C 1.2672(8) 0.5825(8) 0.5949(5) 0.0229(16) Uani 1 1 d . . .
H14A H 1.2989 0.6831 0.5703 0.027 Uiso 1 1 calc R . .
H14B H 1.3397 0.5136 0.5670 0.027 Uiso 1 1 calc R . .
C15 C 1.1389(8) 0.6576(8) 0.7397(5) 0.0241(17) Uani 1 1 d . . .
H15A H 1.1294 0.6382 0.8061 0.029 Uiso 1 1 calc R . .
H15B H 1.1653 0.7612 0.7205 0.029 Uiso 1 1 calc R . .
C16 C 1.0134(8) 0.6582(8) 0.6167(5) 0.0202(16) Uani 1 1 d . . .
H16A H 1.0382 0.7614 0.5939 0.024 Uiso 1 1 calc R . .
H16B H 0.9168 0.6413 0.6004 0.024 Uiso 1 1 calc R . .
C21 C 0.7375(8) -0.0965(7) 0.7292(5) 0.0182(15) Uani 1 1 d . . .
H21A H 0.8139 -0.1612 0.7008 0.022 Uiso 1 1 calc R . .
H21B H 0.7195 -0.1319 0.7946 0.022 Uiso 1 1 calc R . .
C22 C 0.7938(8) 0.1330(8) 0.5886(5) 0.0198(16) Uani 1 1 d . . .
H22A H 0.8123 0.2381 0.5683 0.024 Uiso 1 1 calc R . .
H22B H 0.8716 0.0762 0.5548 0.024 Uiso 1 1 calc R . .
C23 C 0.6333(8) 0.1836(8) 0.7519(5) 0.0223(16) Uani 1 1 d . . .
H23A H 0.6111 0.1584 0.8182 0.027 Uiso 1 1 calc R . .
H23B H 0.6457 0.2907 0.7379 0.027 Uiso 1 1 calc R . .
C24 C 0.4741(8) -0.0100(8) 0.7349(5) 0.0257(17) Uani 1 1 d . . .
H24A H 0.3801 -0.0276 0.7153 0.031 Uiso 1 1 calc R . .
H24B H 0.4621 -0.0367 0.8010 0.031 Uiso 1 1 calc R . .
C25 C 0.6198(9) -0.0529(8) 0.5879(5) 0.0248(17) Uani 1 1 d . . .
H25A H 0.7027 -0.1094 0.5583 0.030 Uiso 1 1 calc R . .
H25B H 0.5309 -0.0716 0.5632 0.030 Uiso 1 1 calc R . .
C26 C 0.5291(8) 0.1845(8) 0.6142(5) 0.0234(17) Uani 1 1 d . . .
H26A H 0.5512 0.2898 0.5998 0.028 Uiso 1 1 calc R . .
H26B H 0.4370 0.1696 0.5917 0.028 Uiso 1 1 calc R . .
C31 C 1.1258(8) -0.0586(8) 0.8656(5) 0.0232(16) Uani 1 1 d . . .
H31 H 1.2032 -0.1253 0.8486 0.028 Uiso 1 1 calc R . .
C32 C 1.1452(9) 0.0856(9) 0.8817(5) 0.0243(17) Uani 1 1 d . . .
H32 H 1.2363 0.1318 0.8768 0.029 Uiso 1 1 calc R . .
C33 C 1.0029(9) 0.1489(9) 0.9066(5) 0.0276(18) Uani 1 1 d . . .
H33 H 0.9819 0.2450 0.9210 0.033 Uiso 1 1 calc R . .
C34 C 0.8972(9) 0.0397(9) 0.9056(5) 0.0286(19) Uani 1 1 d . . .
H34 H 0.7937 0.0506 0.9203 0.034 Uiso 1 1 calc R . .
C35 C 0.9758(9) -0.0886(9) 0.8785(5) 0.0270(18) Uani 1 1 d . . .
H35 H 0.9340 -0.1768 0.8708 0.032 Uiso 1 1 calc R . .
O1W O 0.5051(12) 0.9201(12) 0.9907(7) 0.054(4) Uiso 0.671(18) 1 d P . 1
O2W O 0.591(3) 0.785(3) 0.9666(16) 0.062(8) Uiso 0.329(18) 1 d P . 2
O3W O 0.6310(18) 0.4098(18) 0.9035(10) 0.098(6) Uiso 0.67(2) 1 d P B 1
O4W O 0.666(4) 0.699(4) 0.912(3) 0.129(16) Uiso 0.33(2) 1 d P . 2

loop_
_atom_site_aniso_label
_atom_site_aniso_U_11
_atom_site_aniso_U_22
_atom_site_aniso_U_33
_atom_site_aniso_U_23
_atom_site_aniso_U_13
_atom_site_aniso_U_12
Ru1 0.0148(3) 0.0109(3) 0.0153(3) -0.0009(2) -0.0043(2) -0.0005(2)
P1 0.0181(10) 0.0108(9) 0.0166(9) -0.0023(7) -0.0054(7) 0.0012(7)
P2 0.0150(9) 0.0123(9) 0.0193(9) -0.0016(7) -0.0037(7) 0.0001(7)
Cl1 0.0210(9) 0.0180(9) 0.0201(9) -0.0037(7) -0.0019(7) -0.0001(7)
Cl2 0.0269(11) 0.0227(11) 0.0653(15) -0.0090(10) -0.0130(10) -0.0038(8)
Cl3 0.044(4) 0.033(4) 0.048(4) -0.005(3) -0.014(3) 0.001(3)
Cl4 0.031(6) 0.020(5) 0.029(5) 0.000(4) -0.015(4) 0.011(4)
Cl5 0.067(6) 0.038(5) 0.034(4) -0.009(3) -0.022(4) -0.003(4)
Cl6 0.09(2) 0.075(19) 0.053(13) 0.016(12) -0.036(15) -0.041(16)
N11 0.018(3) 0.012(3) 0.018(3) 0.000(2) -0.002(2) 0.001(2)
N12 0.021(3) 0.010(3) 0.032(3) 0.010(3) 0.000(3) 0.001(2)
N13 0.018(3) 0.008(3) 0.024(3) -0.003(2) -0.004(3) 0.008(2)
N21 0.022(3) 0.019(3) 0.018(3) -0.003(2) -0.004(3) 0.003(3)
N22 0.012(3) 0.023(3) 0.028(3) -0.007(3) -0.001(3) 0.005(3)
N23 0.025(4) 0.020(3) 0.030(3) -0.009(3) -0.016(3) 0.010(3)
C11 0.020(4) 0.011(4) 0.025(4) 0.000(3) -0.009(3) 0.003(3)
C12 0.021(4) 0.014(4) 0.024(4) -0.003(3) -0.002(3) 0.000(3)
C13 0.029(4) 0.013(4) 0.015(3) -0.003(3) -0.004(3) 0.003(3)
C14 0.016(4) 0.022(4) 0.027(4) -0.001(3) 0.004(3) 0.005(3)
C15 0.031(4) 0.011(4) 0.034(4) -0.007(3) -0.011(4) -0.004(3)
C16 0.022(4) 0.011(4) 0.028(4) -0.002(3) -0.004(3) 0.004(3)
C21 0.018(4) 0.008(3) 0.030(4) -0.001(3) -0.012(3) 0.004(3)
C22 0.014(4) 0.025(4) 0.018(3) 0.004(3) -0.003(3) -0.002(3)
C23 0.021(4) 0.019(4) 0.029(4) -0.010(3) -0.008(3) 0.008(3)
C24 0.019(4) 0.023(4) 0.034(4) 0.000(3) -0.005(3) 0.002(3)
C25 0.032(4) 0.017(4) 0.026(4) -0.004(3) -0.009(3) 0.009(3)
C26 0.022(4) 0.014(4) 0.035(4) -0.003(3) -0.009(3) 0.008(3)
C31 0.023(4) 0.023(4) 0.023(4) 0.001(3) -0.008(3) 0.003(3)
C32 0.031(5) 0.025(4) 0.022(4) 0.000(3) -0.018(3) -0.006(3)
C33 0.047(5) 0.025(4) 0.013(3) -0.004(3) -0.011(3) 0.007(4)
C34 0.023(4) 0.041(5) 0.017(4) 0.004(3) 0.002(3) 0.002(4)
C35 0.031(5) 0.024(4) 0.024(4) 0.007(3) -0.005(3) -0.011(3)

loop_
_atom_type_symbol
_atom_type_description
_atom_type_scat_dispersion_real
_atom_type_scat_dispersion_imag
_atom_type_scat_source
C C 0.0033 0.0016 'International Tables Vol C Tables 4.2.6.8 and 6.1.1.4'
H H 0.0000 0.0000 'International Tables Vol C Tables 4.2.6.8 and 6.1.1.4'
N N 0.0061 0.0033 'International Tables Vol C Tables 4.2.6.8 and 6.1.1.4'
O O 0.0106 0.0060 'International Tables Vol C Tables 4.2.6.8 and 6.1.1.4'
P P 0.1023 0.0942 'International Tables Vol C Tables 4.2.6.8 and 6.1.1.4'
Cl Cl 0.1484 0.1585 'International Tables Vol C Tables 4.2.6.8 and 6.1.1.4'
Ru Ru -1.2594 0.8363 'International Tables Vol C Tables 4.2.6.8 and 6.1.1.4'

loop_
_geom_angle_atom_site_label_1
_geom_angle_atom_site_label_2
_geom_angle_atom_site_label_3
_geom_angle
_geom_angle_site_symmetry_3
C33 Ru1 C34 38.9(3) .
C33 Ru1 C35 64.0(3) .
C34 Ru1 C35 38.1(3) .
C33 Ru1 C32 37.8(3) .
C34 Ru1 C32 63.2(3) .
C35 Ru1 C32 62.3(3) .
C33 Ru1 P2 121.3(2) .
C34 Ru1 P2 91.9(2) .
C35 Ru1 P2 98.5(2) .
C32 Ru1 P2 155.1(2) .
C33 Ru1 P1 91.7(2) .
C34 Ru1 P1 122.3(2) .
C35 Ru1 P1 155.6(2) .
C32 Ru1 P1 97.6(2) .
P2 Ru1 P1 96.18(7) .
C33 Ru1 C31 62.3(3) .
C34 Ru1 C31 61.9(3) .
C35 Ru1 C31 36.3(3) .
C32 Ru1 C31 36.6(3) .
P2 Ru1 C31 132.4(2) .
P1 Ru1 C31 131.2(2) .
C33 Ru1 Cl1 150.7(2) .
C34 Ru1 Cl1 148.8(2) .
C35 Ru1 Cl1 111.2(2) .
C32 Ru1 Cl1 113.2(2) .
P2 Ru1 Cl1 87.74(6) .
P1 Ru1 Cl1 88.72(6) .
C31 Ru1 Cl1 96.2(2) .
C13 P1 C11 97.7(3) .
C13 P1 C12 98.5(3) .
C11 P1 C12 96.6(3) .
C13 P1 Ru1 123.4(2) .
C11 P1 Ru1 113.2(2) .
C12 P1 Ru1 121.9(2) .
C23 P2 C21 98.0(3) .
C23 P2 C22 97.2(3) .
C21 P2 C22 97.5(3) .
C23 P2 Ru1 122.4(2) .
C21 P2 Ru1 111.7(2) .
C22 P2 Ru1 124.6(2) .
Cl3 Cl4 Cl2 161.3(7) .
Cl6 Cl5 Cl5 152(2) 2_567
C14 N11 C13 112.0(6) .
C14 N11 C16 110.1(6) .
C13 N11 C16 111.6(5) .
C11 N12 C14 110.6(6) .
C11 N12 C15 108.7(5) .
C14 N12 C15 107.2(5) .
C11 N12 H12 110.1 .
C14 N12 H12 110.1 .
C15 N12 H12 110.1 .
C15 N13 C16 110.3(6) .
C15 N13 C12 112.3(6) .
C16 N13 C12 111.8(5) .
C25 N21 C22 112.7(6) .
C25 N21 C26 109.5(6) .
C22 N21 C26 111.4(6) .
C24 N22 C26 110.4(6) .
C24 N22 C23 112.7(6) .
C26 N22 C23 112.0(6) .
C21 N23 C24 110.2(5) .
C21 N23 C25 110.5(6) .
C24 N23 C25 107.6(6) .
C21 N23 H23 109.5 .
C24 N23 H23 109.5 .
C25 N23 H23 109.5 .
N12 C11 P1 113.5(5) .
N12 C11 H11A 108.9 .
P1 C11 H11A 108.9 .
N12 C11 H11B 108.9 .
P1 C11 H11B 108.9 .
H11A C11 H11B 107.7 .
N13 C12 P1 112.5(5) .
N13 C12 H12A 109.1 .
P1 C12 H12A 109.1 .
N13 C12 H12B 109.1 .
P1 C12 H12B 109.1 .
H12A C12 H12B 107.8 .
N11 C13 P1 112.8(5) .
N11 C13 H13A 109.0 .
P1 C13 H13A 109.0 .
N11 C13 H13B 109.0 .
P1 C13 H13B 109.0 .
H13A C13 H13B 107.8 .
N11 C14 N12 112.1(6) .
N11 C14 H14A 109.2 .
N12 C14 H14A 109.2 .
N11 C14 H14B 109.2 .
N12 C14 H14B 109.2 .
H14A C14 H14B 107.9 .
N13 C15 N12 113.0(6) .
N13 C15 H15A 109.0 .
N12 C15 H15A 109.0 .
N13 C15 H15B 109.0 .
N12 C15 H15B 109.0 .
H15A C15 H15B 107.8 .
N13 C16 N11 113.5(6) .
N13 C16 H16A 108.9 .
N11 C16 H16A 108.9 .
N13 C16 H16B 108.9 .
N11 C16 H16B 108.9 .
H16A C16 H16B 107.7 .
N23 C21 P2 112.7(5) .
N23 C21 H21A 109.1 .
P2 C21 H21A 109.1 .
N23 C21 H21B 109.1 .
P2 C21 H21B 109.1 .
H21A C21 H21B 107.8 .
N21 C22 P2 113.1(5) .
N21 C22 H22A 109.0 .
P2 C22 H22A 109.0 .
N21 C22 H22B 109.0 .
P2 C22 H22B 109.0 .
H22A C22 H22B 107.8 .
N22 C23 P2 112.7(5) .
N22 C23 H23A 109.0 .
P2 C23 H23A 109.0 .
N22 C23 H23B 109.0 .
P2 C23 H23B 109.0 .
H23A C23 H23B 107.8 .
N22 C24 N23 111.7(6) .
N22 C24 H24A 109.3 .
N23 C24 H24A 109.3 .
N22 C24 H24B 109.3 .
N23 C24 H24B 109.3 .
H24A C24 H24B 108.0 .
N21 C25 N23 112.6(6) .
N21 C25 H25A 109.1 .
N23 C25 H25A 109.1 .
N21 C25 H25B 109.1 .
N23 C25 H25B 109.1 .
H25A C25 H25B 107.8 .
N22 C26 N21 112.6(6) .
N22 C26 H26A 109.1 .
N21 C26 H26A 109.1 .
N22 C26 H26B 109.1 .
N21 C26 H26B 109.1 .
H26A C26 H26B 107.8 .
C35 C31 C32 110.1(7) .
C35 C31 Ru1 70.3(4) .
C32 C31 Ru1 70.4(4) .
C35 C31 H31 125.0 .
C32 C31 H31 125.0 .
Ru1 C31 H31 125.9 .
C31 C32 C33 107.7(7) .
C31 C32 Ru1 73.0(4) .
C33 C32 Ru1 68.4(4) .
C31 C32 H32 126.2 .
C33 C32 H32 126.2 .
Ru1 C32 H32 124.0 .
C32 C33 C34 107.1(7) .
C32 C33 Ru1 73.8(4) .
C34 C33 Ru1 70.6(4) .
C32 C33 H33 126.4 .
C34 C33 H33 126.4 .
Ru1 C33 H33 121.0 .
C35 C34 C33 108.1(7) .
C35 C34 Ru1 73.4(4) .
C33 C34 Ru1 70.5(4) .
C35 C34 H34 125.9 .
C33 C34 H34 125.9 .
Ru1 C34 H34 121.9 .
C31 C35 C34 107.0(7) .
C31 C35 Ru1 73.4(4) .
C34 C35 Ru1 68.5(4) .
C31 C35 H35 126.5 .
C34 C35 H35 126.5 .
Ru1 C35 H35 123.2 .

loop_
_geom_bond_atom_site_label_1
_geom_bond_atom_site_label_2
_geom_bond_distance
_geom_bond_site_symmetry_2
Ru1 C33 2.166(7) .
Ru1 C34 2.168(7) .
Ru1 C35 2.232(7) .
Ru1 C32 2.237(7) .
Ru1 P2 2.2515(19) .
Ru1 P1 2.2525(18) .
Ru1 C31 2.272(7) .
Ru1 Cl1 2.4623(18) .
P1 C13 1.843(7) .
P1 C11 1.845(7) .
P1 C12 1.847(7) .
P2 C23 1.831(7) .
P2 C21 1.841(7) .
P2 C22 1.863(7) .
Cl2 Cl4 2.255(11) .
Cl3 Cl4 1.340(12) .
Cl5 Cl6 0.90(3) .
Cl5 Cl5 2.12(2) 2_567
N11 C14 1.440(9) .
N11 C13 1.474(9) .
N11 C16 1.486(9) .
N12 C11 1.517(8) .
N12 C14 1.551(9) .
N12 C15 1.560(10) .
N12 H12 0.9300 .
N13 C15 1.418(9) .
N13 C16 1.453(9) .
N13 C12 1.478(9) .
N21 C25 1.423(9) .
N21 C22 1.474(9) .
N21 C26 1.488(9) .
N22 C24 1.443(10) .
N22 C26 1.457(10) .
N22 C23 1.490(9) .
N23 C21 1.534(9) .
N23 C24 1.535(10) .
N23 C25 1.553(9) .
N23 H23 0.9300 .
C11 H11A 0.9900 .
C11 H11B 0.9900 .
C12 H12A 0.9900 .
C12 H12B 0.9900 .
C13 H13A 0.9900 .
C13 H13B 0.9900 .
C14 H14A 0.9900 .
C14 H14B 0.9900 .
C15 H15A 0.9900 .
C15 H15B 0.9900 .
C16 H16A 0.9900 .
C16 H16B 0.9900 .
C21 H21A 0.9900 .
C21 H21B 0.9900 .
C22 H22A 0.9900 .
C22 H22B 0.9900 .
C23 H23A 0.9900 .
C23 H23B 0.9900 .
C24 H24A 0.9900 .
C24 H24B 0.9900 .
C25 H25A 0.9900 .
C25 H25B 0.9900 .
C26 H26A 0.9900 .
C26 H26B 0.9900 .
C31 C35 1.404(11) .
C31 C32 1.416(11) .
C31 H31 0.9500 .
C32 C33 1.429(12) .
C32 H32 0.9500 .
C33 C34 1.442(11) .
C33 H33 0.9500 .
C34 C35 1.438(12) .
C34 H34 0.9500 .
C35 H35 0.9500 .
O1W O1W 1.54(2) 2_677
O2W O4W 1.33(4) .
